data_7711396
loop_
_publ_author_name
'Cebi, Erkam'
'Streit, Sarah Marie'
'Klett, Jan'

_publ_section_title
;
 Size- and shape-adaptable mixed-alkoxide-aggregates: encapsulation of
 tetrafluoroborate and butadiynediide.
;
_journal_name_full 'Dalton transactions (Cambridge, England : 2003)'
_journal_paper_doi 10.1039/d2dt01517j
_journal_year 2022
_chemical_formula_sum 'C51.5 H107 Na13 O11'
_chemical_formula_weight 1201.23
_chemical_properties_physical Air-sensitive,Moisture-sensitive,Hygroscopic,Oxygen-sensitive
_space_group_crystal_system orthorhombic
_space_group_IT_number 61
_space_group_name_Hall '-P 2ac 2ab'
_space_group_name_H-M_alt 'P b c a'
_atom_sites_solution_hydrogens geom
_audit_creation_method SHELXL-2013
_audit_update_record
;
2022-03-24 deposited with the CCDC.	2022-09-15 downloaded from the CCDC.
;
_cell_angle_alpha 90
_cell_angle_beta 90
_cell_angle_gamma 90
_cell_formula_units_Z 8
_cell_length_a 19.484(4)
_cell_length_b 19.062(4)
_cell_length_c 38.558(8)
_cell_measurement_reflns_used 211653
_cell_measurement_temperature 293(2)
_cell_measurement_theta_max 29.32
_cell_measurement_theta_min 1.83
_cell_volume 14321(5)
_computing_structure_refinement 'SHELXL-2013 (Sheldrick, 2013)'
_diffrn_ambient_temperature 293(2)
_diffrn_measured_fraction_theta_full 1.000
_diffrn_measured_fraction_theta_max 0.957
_diffrn_measurement_device_type 'STOE STADIVARI'
_diffrn_radiation_type MoK\a
_diffrn_radiation_wavelength 0.71073
_diffrn_reflns_av_R_equivalents 0.0299
_diffrn_reflns_av_unetI/netI 0.0336
_diffrn_reflns_Laue_measured_fraction_full 1.000
_diffrn_reflns_Laue_measured_fraction_max 0.957
_diffrn_reflns_limit_h_max 26
_diffrn_reflns_limit_h_min -26
_diffrn_reflns_limit_k_max 25
_diffrn_reflns_limit_k_min -25
_diffrn_reflns_limit_l_max 52
_diffrn_reflns_limit_l_min -52
_diffrn_reflns_number 155515
_diffrn_reflns_point_group_measured_fraction_full 1.000
_diffrn_reflns_point_group_measured_fraction_max 0.957
_diffrn_reflns_theta_full 25.242
_diffrn_reflns_theta_max 29.208
_diffrn_reflns_theta_min 2.090
_exptl_absorpt_coefficient_mu 0.141
_exptl_absorpt_correction_T_max 0.9660
_exptl_absorpt_correction_T_min 0.3471
_exptl_absorpt_correction_type multi-scan
_exptl_crystal_colour colourless
_exptl_crystal_density_diffrn 1.114
_exptl_crystal_description block
_exptl_crystal_F_000 5176
_exptl_crystal_recrystallization_method 'Re-crystallisation from solvent: n-heptane'
_exptl_crystal_size_max 0.65
_exptl_crystal_size_mid 0.587
_exptl_crystal_size_min 0.550
_refine_diff_density_max 0.319
_refine_diff_density_min -0.271
_refine_diff_density_rms 0.040
_refine_ls_extinction_method none
_refine_ls_goodness_of_fit_ref 0.915
_refine_ls_hydrogen_treatment mixed
_refine_ls_matrix_type full
_refine_ls_number_parameters 782
_refine_ls_number_reflns 18586
_refine_ls_number_restraints 0
_refine_ls_restrained_S_all 0.915
_refine_ls_R_factor_all 0.0439
_refine_ls_R_factor_gt 0.0312
_refine_ls_shift/su_max 0.002
_refine_ls_shift/su_mean 0.000
_refine_ls_structure_factor_coef Fsqd
_refine_ls_weighting_details 'w=1/[\s^2^(Fo^2^)+(0.0544P)^2^] where P=(Fo^2^+2Fc^2^)/3'
_refine_ls_weighting_scheme calc
_refine_ls_wR_factor_gt 0.0844
_refine_ls_wR_factor_ref 0.0875
_reflns_Friedel_coverage 0.000
_reflns_number_gt 13240
_reflns_number_total 18586
_reflns_threshold_expression 'I > 2\s(I)'
_cod_data_source_file d2dt01517j2.cif
_cod_data_source_block EC30a
_cod_original_formula_sum 'C51.50 H107 Na13 O11'
_cod_database_code 7711396
_shelx_space_group_comment
;
The symmetry employed for this shelxl refinement is uniquely defined
by the following loop, which should always be used as a source of
symmetry information in preference to the above space-group names.
They are only intended as comments.
;
_shelxl_version_number 2013-4

loop_
_space_group_symop_operation_xyz
'x, y, z'
'-x+1/2, -y, z+1/2'
'-x, y+1/2, -z+1/2'
'x+1/2, -y+1/2, -z'
'-x, -y, -z'
'x-1/2, y, -z-1/2'
'x, -y-1/2, z-1/2'
'-x-1/2, y-1/2, z'

loop_
_atom_site_label
_atom_site_type_symbol
_atom_site_fract_x
_atom_site_fract_y
_atom_site_fract_z
_atom_site_U_iso_or_equiv
_atom_site_adp_type
_atom_site_occupancy
_atom_site_site_symmetry_order
_atom_site_calc_flag
_atom_site_refinement_flags_posn
_atom_site_refinement_flags_adp
_atom_site_refinement_flags_occupancy
_atom_site_disorder_assembly
_atom_site_disorder_group
Na1 Na 0.35915(2) 0.43688(2) 0.09799(2) 0.02174(9) Uani 1 1 d . . . . .
Na2 Na 0.40765(2) 0.46151(2) 0.18271(2) 0.02175(9) Uani 1 1 d . . . . .
Na3 Na 0.55993(2) 0.40099(2) 0.19396(2) 0.02248(9) Uani 1 1 d . . . . .
Na4 Na 0.44002(2) 0.58455(2) 0.11475(2) 0.02401(10) Uani 1 1 d . . . . .
Na5 Na 0.48016(2) 0.32030(2) 0.05307(2) 0.02746(10) Uani 1 1 d . . . . .
Na6 Na 0.53659(2) 0.26337(2) 0.13435(2) 0.02685(10) Uani 1 1 d . . . . .
Na7 Na 0.54663(2) 0.56816(2) 0.16563(2) 0.02563(10) Uani 1 1 d . . . . .
Na8 Na 0.68628(2) 0.43334(2) 0.15383(2) 0.02682(10) Uani 1 1 d . . . . .
Na9 Na 0.63764(2) 0.34813(2) 0.09569(2) 0.02658(10) Uani 1 1 d . . . . .
Na10 Na 0.35653(2) 0.28610(2) 0.11566(2) 0.02821(10) Uani 1 1 d . . . . .
Na11 Na 0.62153(2) 0.52963(2) 0.08577(2) 0.03100(11) Uani 1 1 d . . . . .
Na12 Na 0.43519(2) 0.52762(2) 0.02613(2) 0.02814(10) Uani 1 1 d . . . . .
Na13 Na 0.40201(2) 0.31190(2) 0.18767(2) 0.03031(11) Uani 1 1 d . . . . .
O5 O 0.36742(4) 0.54470(4) 0.07229(2) 0.01887(15) Uani 1 1 d . . . . .
O8 O 0.63129(4) 0.32489(4) 0.15822(2) 0.02220(16) Uani 1 1 d . . . . .
O10 O 0.43026(4) 0.57614(4) 0.17301(2) 0.02072(15) Uani 1 1 d . . . . .
O2 O 0.33074(4) 0.38137(4) 0.15197(2) 0.02194(16) Uani 1 1 d . . . . .
O3 O 0.62675(4) 0.50029(4) 0.18997(2) 0.02245(16) Uani 1 1 d . . . . .
O4 O 0.36843(4) 0.33647(4) 0.06452(2) 0.02170(16) Uani 1 1 d . . . . .
O6 O 0.56670(4) 0.26309(4) 0.07751(2) 0.02169(16) Uani 1 1 d . . . . .
O7 O 0.55415(4) 0.61166(4) 0.11032(2) 0.02279(16) Uani 1 1 d . . . . .
O9 O 0.43087(4) 0.22864(4) 0.15002(2) 0.02436(16) Uani 1 1 d . . . . .
O1 O 0.45788(4) 0.38583(4) 0.22175(2) 0.02375(16) Uani 1 1 d . . . . .
C3 C 0.50810(5) 0.43491(5) 0.10231(3) 0.0197(2) Uani 1 1 d . . . . .
C100 C 0.40464(5) 0.62222(6) 0.19816(3) 0.0217(2) Uani 1 1 d . . . . .
C2 C 0.52387(5) 0.44474(5) 0.06732(3) 0.0197(2) Uani 1 1 d . . . . .
C20 C 0.26100(6) 0.38239(6) 0.16214(3) 0.0240(2) Uani 1 1 d . . . . .
C4 C 0.49537(6) 0.42551(6) 0.13332(3) 0.0268(2) Uani 1 1 d . . . . .
C70 C 0.57340(6) 0.67988(5) 0.10095(3) 0.0244(2) Uani 1 1 d . . . . .
C91 C 0.41151(6) 0.15896(6) 0.15681(3) 0.0277(2) Uani 1 1 d . . . . .
C30 C 0.67138(6) 0.53421(6) 0.21318(3) 0.0252(2) Uani 1 1 d . . . . .
C40 C 0.32922(5) 0.32803(6) 0.03432(3) 0.0221(2) Uani 1 1 d . . . . .
C54 C 0.33073(6) 0.63328(6) 0.03126(3) 0.0312(3) Uani 1 1 d . . . . .
H54A H 0.3745(4) 0.6575(4) 0.03454(9) 0.047 Uiso 1 1 calc R U . . .
H54B H 0.2946(4) 0.6678(4) 0.02696(13) 0.047 Uiso 1 1 calc R U . . .
H54C H 0.3342(4) 0.6015(3) 0.01142(16) 0.047 Uiso 1 1 calc R U . . .
C53 C 0.30200(6) 0.64286(6) 0.09380(3) 0.0304(3) Uani 1 1 d . . . . .
H53A H 0.3441(4) 0.6723(4) 0.09695(15) 0.046 Uiso 1 1 calc R U . . .
H53B H 0.2925(4) 0.6163(2) 0.11566(18) 0.046 Uiso 1 1 calc R U . . .
H53C H 0.2620(4) 0.6738(4) 0.08828(11) 0.046 Uiso 1 1 calc R U . . .
C80 C 0.67622(6) 0.27843(6) 0.17553(3) 0.0240(2) Uani 1 1 d . . . . .
C60 C 0.59277(6) 0.20894(5) 0.05663(3) 0.0230(2) Uani 1 1 d . . . . .
C71 C 0.64924(7) 0.68180(6) 0.09044(4) 0.0359(3) Uani 1 1 d . . . . .
H71A H 0.6781(3) 0.6639(5) 0.11005(19) 0.054 Uiso 1 1 calc R U . . .
H71B H 0.66281(19) 0.7312(4) 0.0849(2) 0.054 Uiso 1 1 calc R U . . .
H71C H 0.65640(13) 0.6515(5) 0.0695(2) 0.054 Uiso 1 1 calc R U . . .
C1 C 0.54057(6) 0.45072(6) 0.03658(3) 0.0242(2) Uani 1 1 d . . . . .
C43 C 0.34417(6) 0.25680(6) 0.01729(3) 0.0319(3) Uani 1 1 d . . . . .
H43A H 0.3146(4) 0.2507(2) -0.0025(2) 0.048 Uiso 1 1 calc R U . . .
H43B H 0.3358(4) 0.2198(3) 0.03378(15) 0.048 Uiso 1 1 calc R U . . .
H43C H 0.3914(4) 0.25528(19) 0.0099(2) 0.048 Uiso 1 1 calc R U . . .
C52 C 0.24678(6) 0.55066(6) 0.05748(4) 0.0320(3) Uani 1 1 d . . . . .
H52A H 0.2100(3) 0.5838(3) 0.0515(2) 0.048 Uiso 1 1 calc R U . . .
H52B H 0.2340(3) 0.5246(4) 0.07851(19) 0.048 Uiso 1 1 calc R U . . .
H52C H 0.25352(16) 0.5176(4) 0.0382(2) 0.048 Uiso 1 1 calc R U . . .
C42 C 0.25220(6) 0.33188(7) 0.04266(3) 0.0318(3) Uani 1 1 d . . . . .
H42A H 0.2253(2) 0.3270(5) 0.02085(17) 0.048 Uiso 1 1 calc R U . . .
H42B H 0.24163(13) 0.3779(4) 0.0537(2) 0.048 Uiso 1 1 calc R U . . .
H42C H 0.23978(15) 0.2933(4) 0.0589(2) 0.048 Uiso 1 1 calc R U . . .
C61 C 0.67077(6) 0.21567(7) 0.05348(4) 0.0385(3) Uani 1 1 d . . . . .
H61A H 0.6921(2) 0.2157(5) 0.0776(2) 0.058 Uiso 1 1 calc R U . . .
H61B H 0.68259(13) 0.2614(5) 0.0412(3) 0.058 Uiso 1 1 calc R U . . .
H61C H 0.68953(19) 0.1745(4) 0.0396(3) 0.058 Uiso 1 1 calc R U . . .
C51 C 0.31339(5) 0.59105(5) 0.06397(3) 0.0206(2) Uani 1 1 d . . . . .
C22 C 0.25400(7) 0.36329(8) 0.20057(3) 0.0404(3) Uani 1 1 d . . . . .
H22A H 0.2817(5) 0.3972(4) 0.21500(13) 0.061 Uiso 1 1 calc R U . . .
H22B H 0.2715(5) 0.3141(4) 0.20443(6) 0.061 Uiso 1 1 calc R U . . .
H22C H 0.2042(4) 0.3660(5) 0.20760(9) 0.061 Uiso 1 1 calc R U . . .
C41 C 0.34623(6) 0.38674(6) 0.00853(3) 0.0304(3) Uani 1 1 d . . . . .
H41A H 0.3189(4) 0.3810(3) -0.01213(19) 0.046 Uiso 1 1 calc R U . . .
H41B H 0.3943(4) 0.3846(3) 0.00254(18) 0.046 Uiso 1 1 calc R U . . .
H41C H 0.3363(4) 0.4316(4) 0.01896(12) 0.046 Uiso 1 1 calc R U . . .
C10 C 0.45269(6) 0.37205(6) 0.25746(3) 0.0281(2) Uani 1 1 d . . . . .
C31 C 0.66353(7) 0.61360(6) 0.21080(4) 0.0356(3) Uani 1 1 d . . . . .
H31A H 0.6167(4) 0.62706(14) 0.2181(2) 0.053 Uiso 1 1 calc R U . . .
H31B H 0.6714(5) 0.62887(15) 0.1866(2) 0.053 Uiso 1 1 calc R U . . .
H31C H 0.6975(4) 0.6364(2) 0.2262(2) 0.053 Uiso 1 1 calc R U . . .
C21 C 0.23011(7) 0.45482(7) 0.15633(4) 0.0411(3) Uani 1 1 d . . . . .
H21A H 0.2308(5) 0.4661(2) 0.1311(2) 0.062 Uiso 1 1 calc R U . . .
H21B H 0.2575(4) 0.4905(3) 0.1692(2) 0.062 Uiso 1 1 calc R U . . .
H21C H 0.1818(5) 0.45533(17) 0.1649(3) 0.062 Uiso 1 1 calc R U . . .
C11 C 0.52296(8) 0.36240(9) 0.27373(4) 0.0523(4) Uani 1 1 d . . . . .
H11A H 0.51771(9) 0.3509(6) 0.2982(3) 0.078 Uiso 1 1 calc R U . . .
H11B H 0.5492(4) 0.4057(5) 0.2714(3) 0.078 Uiso 1 1 calc R U . . .
H11C H 0.5471(3) 0.3244(6) 0.2620(2) 0.078 Uiso 1 1 calc R U . . .
O11 O 0.70069(4) 0.44710(4) 0.09737(2) 0.02259(16) Uani 1 1 d . . . . .
C110 C 0.76520(5) 0.45338(6) 0.08148(3) 0.0234(2) Uani 1 1 d . . . . .
C112 C 0.78593(7) 0.38369(7) 0.06476(4) 0.0433(3) Uani 1 1 d . . . . .
H11D H 0.7520(4) 0.3709(3) 0.0466(2) 0.065 Uiso 1 1 calc R U . . .
H11E H 0.7872(5) 0.3464(4) 0.08275(17) 0.065 Uiso 1 1 calc R U . . .
H11F H 0.8321(5) 0.38850(18) 0.0541(3) 0.065 Uiso 1 1 calc R U . . .
C111 C 0.81942(7) 0.47440(8) 0.10820(4) 0.0439(3) Uani 1 1 d . . . . .
H11G H 0.8235(4) 0.4371(4) 0.1260(2) 0.066 Uiso 1 1 calc R U . . .
H11H H 0.8057(3) 0.5189(5) 0.1195(2) 0.066 Uiso 1 1 calc R U . . .
H11I H 0.8642(4) 0.4808(5) 0.09647(11) 0.066 Uiso 1 1 calc R U . . .
C102 C 0.38269(8) 0.69169(7) 0.18211(4) 0.0432(3) Uani 1 1 d . . . . .
H10A H 0.4212(4) 0.7129(3) 0.1708(3) 0.065 Uiso 1 1 calc R U . . .
H10B H 0.3661(5) 0.7223(4) 0.19993(17) 0.065 Uiso 1 1 calc R U . . .
H10C H 0.3470(5) 0.68348(11) 0.1655(2) 0.065 Uiso 1 1 calc R U . . .
C94 C 0.39018(8) 0.12283(8) 0.12307(4) 0.0488(4) Uani 1 1 d . . . . .
H94A H 0.3798(5) 0.0718(5) 0.12783(8) 0.073 Uiso 1 1 calc R U . . .
H94B H 0.4288(4) 0.1263(5) 0.10567(19) 0.073 Uiso 1 1 calc R U . . .
H94C H 0.3479(5) 0.1465(4) 0.11343(18) 0.073 Uiso 1 1 calc R U . . .
C63 C 0.57542(7) 0.13763(6) 0.07200(4) 0.0413(3) Uani 1 1 d . . . . .
H63A H 0.5935(5) 0.1008(3) 0.05704(19) 0.062 Uiso 1 1 calc R U . . .
H63B H 0.5258(4) 0.1328(2) 0.0738(3) 0.062 Uiso 1 1 calc R U . . .
H63C H 0.5959(5) 0.1336(2) 0.0950(2) 0.062 Uiso 1 1 calc R U . . .
C93 C 0.47090(8) 0.11821(7) 0.17244(5) 0.0544(4) Uani 1 1 d . . . . .
H93A H 0.4561(2) 0.0682(5) 0.1770(3) 0.082 Uiso 1 1 calc R U . . .
H93B H 0.4852(4) 0.1409(4) 0.1950(3) 0.082 Uiso 1 1 calc R U . . .
H93C H 0.5109(5) 0.1184(5) 0.1558(2) 0.082 Uiso 1 1 calc R U . . .
C23 C 0.21931(7) 0.32920(8) 0.14108(4) 0.0414(3) Uani 1 1 d . . . . .
H23A H 0.2229(4) 0.3406(3) 0.1159(2) 0.062 Uiso 1 1 calc R U . . .
H23B H 0.1702(4) 0.3312(4) 0.1484(2) 0.062 Uiso 1 1 calc R U . . .
H23C H 0.2376(4) 0.2811(4) 0.1453(2) 0.062 Uiso 1 1 calc R U . . .
C73 C 0.53016(8) 0.70469(7) 0.07007(4) 0.0463(4) Uani 1 1 d . . . . .
H73A H 0.5472(4) 0.7517(5) 0.06200(19) 0.069 Uiso 1 1 calc R U . . .
H73B H 0.4807(5) 0.7088(5) 0.07735(10) 0.069 Uiso 1 1 calc R U . . .
H73C H 0.5341(4) 0.6698(4) 0.0506(2) 0.069 Uiso 1 1 calc R U . . .
C72 C 0.56375(7) 0.73044(7) 0.13150(4) 0.0425(3) Uani 1 1 d . . . . .
H72A H 0.5775(5) 0.7788(4) 0.12430(11) 0.064 Uiso 1 1 calc R U . . .
H72B H 0.5929(5) 0.7149(3) 0.1514(2) 0.064 Uiso 1 1 calc R U . . .
H72C H 0.5145(4) 0.7306(4) 0.13872(19) 0.064 Uiso 1 1 calc R U . . .
C62 C 0.56263(7) 0.21329(7) 0.01988(4) 0.0403(3) Uani 1 1 d . . . . .
H62A H 0.5133(4) 0.2052(5) 0.02084(5) 0.060 Uiso 1 1 calc R U . . .
H62B H 0.5840(4) 0.1778(5) 0.00524(15) 0.060 Uiso 1 1 calc R U . . .
H62C H 0.5715(4) 0.2597(4) 0.01023(13) 0.060 Uiso 1 1 calc R U . . .
C92 C 0.34999(9) 0.15742(8) 0.18133(5) 0.0594(5) Uani 1 1 d . . . . .
H92A H 0.3641(2) 0.1779(6) 0.2051(3) 0.089 Uiso 1 1 calc R U . . .
H92B H 0.3337(4) 0.1063(5) 0.1845(3) 0.089 Uiso 1 1 calc R U . . .
H92C H 0.3106(5) 0.1870(6) 0.17098(18) 0.089 Uiso 1 1 calc R U . . .
C32 C 0.74623(7) 0.51647(9) 0.20455(5) 0.0539(5) Uani 1 1 d . . . . .
H32A H 0.75403(19) 0.4637(5) 0.2075(3) 0.081 Uiso 1 1 calc R U . . .
H32B H 0.7781(3) 0.5434(5) 0.2209(3) 0.081 Uiso 1 1 calc R U . . .
H32C H 0.7565(2) 0.5305(6) 0.1795(3) 0.081 Uiso 1 1 calc R U . . .
C101 C 0.45994(9) 0.63768(10) 0.22512(5) 0.0645(6) Uani 1 1 d . . . . .
H10D H 0.4769(5) 0.5909(5) 0.2360(3) 0.097 Uiso 1 1 calc R U . . .
H10E H 0.4397(3) 0.6695(6) 0.2444(3) 0.097 Uiso 1 1 calc R U . . .
H10F H 0.5009(5) 0.6631(6) 0.21329(14) 0.097 Uiso 1 1 calc R U . . .
C12 C 0.41222(9) 0.30399(10) 0.26344(4) 0.0616(5) Uani 1 1 d . . . . .
H12A H 0.3645(5) 0.3095(3) 0.2540(3) 0.092 Uiso 1 1 calc R U . . .
H12B H 0.4099(6) 0.2938(4) 0.2890(3) 0.092 Uiso 1 1 calc R U . . .
H12C H 0.4358(4) 0.2642(4) 0.2512(3) 0.092 Uiso 1 1 calc R U . . .
C113 C 0.76263(7) 0.50910(7) 0.05296(3) 0.0342(3) Uani 1 1 d . . . . .
H11J H 0.7259(4) 0.4972(3) 0.03619(19) 0.051 Uiso 1 1 calc R U . . .
H11K H 0.8074(4) 0.5107(3) 0.04077(18) 0.051 Uiso 1 1 calc R U . . .
H11L H 0.7529(5) 0.5556(4) 0.06344(9) 0.051 Uiso 1 1 calc R U . . .
C33 C 0.65620(9) 0.51131(8) 0.25016(4) 0.0475(4) Uani 1 1 d . . . . .
H33A H 0.6892(5) 0.5343(5) 0.26629(15) 0.071 Uiso 1 1 calc R U . . .
H33B H 0.6610(5) 0.4594(5) 0.25198(8) 0.071 Uiso 1 1 calc R U . . .
H33C H 0.6085(5) 0.5252(5) 0.25644(12) 0.071 Uiso 1 1 calc R U . . .
C83 C 0.65920(9) 0.20256(7) 0.16717(6) 0.0670(6) Uani 1 1 d . . . . .
H83A H 0.6097(6) 0.1917(2) 0.1750(3) 0.100 Uiso 1 1 calc R U . . .
H83B H 0.6928(6) 0.1700(4) 0.1800(3) 0.100 Uiso 1 1 calc R U . . .
H83C H 0.6635(7) 0.1945(2) 0.1408(3) 0.100 Uiso 1 1 calc R U . . .
C103 C 0.34232(8) 0.59127(8) 0.21606(5) 0.0555(5) Uani 1 1 d . . . . .
H10G H 0.35564(19) 0.5478(6) 0.2283(3) 0.083 Uiso 1 1 calc R U . . .
H10H H 0.3067(4) 0.5804(6) 0.19859(18) 0.083 Uiso 1 1 calc R U . . .
H10I H 0.3239(4) 0.6255(4) 0.2329(3) 0.083 Uiso 1 1 calc R U . . .
C82 C 0.75038(7) 0.29165(9) 0.16479(5) 0.0572(5) Uani 1 1 d . . . . .
H82A H 0.7651(3) 0.3434(5) 0.1723(3) 0.086 Uiso 1 1 calc R U . . .
H82B H 0.75496(15) 0.2864(6) 0.1373(3) 0.086 Uiso 1 1 calc R U . . .
H82C H 0.7831(3) 0.2544(5) 0.1772(3) 0.086 Uiso 1 1 calc R U . . .
C81 C 0.67146(10) 0.28798(10) 0.21445(4) 0.0663(6) Uani 1 1 d . . . . .
H81A H 0.7046(6) 0.2554(6) 0.22619(13) 0.099 Uiso 1 1 calc R U . . .
H81B H 0.6236(5) 0.2771(7) 0.22237(10) 0.099 Uiso 1 1 calc R U . . .
H81C H 0.6830(6) 0.3378(5) 0.22058(8) 0.099 Uiso 1 1 calc R U . . .
C13 C 0.41587(13) 0.43162(11) 0.27558(4) 0.0849(8) Uani 1 1 d . . . . .
H13A H 0.4087(8) 0.4196(4) 0.2995(3) 0.127 Uiso 1 1 calc R U . . .
H13B H 0.3723(7) 0.4396(6) 0.2646(3) 0.127 Uiso 1 1 calc R U . . .
H13C H 0.4432(5) 0.4735(6) 0.2741(4) 0.127 Uiso 1 1 calc R U . . .
C201 C 0.4628(6) -0.0875(5) 0.0966(4) 0.186(6) Uani 0.5 1 d . . P A -1
H20A H 0.422(2) -0.091(3) 0.1141(14) 0.279 Uiso 0.5 1 calc R U P A -1
H20B H 0.503(4) -0.059(2) 0.1078(12) 0.279 Uiso 0.5 1 calc R U P A -1
H20C H 0.480(4) -0.138(3) 0.0906(5) 0.279 Uiso 0.5 1 calc R U P A -1
C202 C 0.4365(3) -0.0466(4) 0.0599(3) 0.121(4) Uani 0.5 1 d . . P A -1
H20G H 0.3990 -0.0737 0.0502 0.145 Uiso 0.5 1 calc R U P A -1
H20H H 0.4180 -0.0013 0.0664 0.145 Uiso 0.5 1 calc R U P A -1
C203 C 0.4900(5) -0.0346(4) 0.0307(4) 0.111(5) Uani 0.5 1 d . . P A -1
H20I H 0.5315 -0.0178 0.0419 0.133 Uiso 0.5 1 calc R U P A -1
H20J H 0.5008 -0.0803 0.0212 0.133 Uiso 0.5 1 calc R U P A -1
C204 C 0.4782(5) 0.0083(6) 0.0036(4) 0.132(7) Uani 0.5 1 d . . P A -1
H20K H 0.4668 0.0544 0.0126 0.159 Uiso 0.5 1 calc R U P A -1
H20L H 0.4379 -0.0089 -0.0085 0.159 Uiso 0.5 1 calc R U P A -1
C205 C 0.5403(10) 0.0179(10) -0.0251(6) 0.213(14) Uani 0.5 1 d . . P A -1
H20M H 0.5805 0.0382 -0.0141 0.256 Uiso 0.5 1 calc R U P A -1
H20N H 0.5528 -0.0272 -0.0348 0.256 Uiso 0.5 1 calc R U P A -1
C206 C 0.5134(4) 0.0662(5) -0.0531(3) 0.137(4) Uani 0.5 1 d . . P A -1
H20O H 0.4767 0.0433 -0.0658 0.164 Uiso 0.5 1 calc R U P A -1
H20P H 0.4951 0.1087 -0.0428 0.164 Uiso 0.5 1 calc R U P A -1
C207 C 0.5707(4) 0.0843(6) -0.0774(3) 0.114(3) Uani 0.5 1 d . . P A -1
H20D H 0.5593(13) 0.124(2) -0.0899(11) 0.171 Uiso 0.5 1 calc R U P A -1
H20E H 0.5780(19) 0.047(2) -0.0926(11) 0.171 Uiso 0.5 1 calc R U P A -1
H20F H 0.610(2) 0.093(3) -0.0648(6) 0.171 Uiso 0.5 1 calc R U P A -1

loop_
_atom_site_aniso_label
_atom_site_aniso_U_11
_atom_site_aniso_U_22
_atom_site_aniso_U_33
_atom_site_aniso_U_23
_atom_site_aniso_U_13
_atom_site_aniso_U_12
Na1 0.0252(2) 0.0197(2) 0.0203(2) 0.00202(17) 0.00143(17) -0.00012(16)
Na2 0.0245(2) 0.0199(2) 0.0208(2) 0.00205(16) 0.00077(17) 0.00034(17)
Na3 0.0223(2) 0.0239(2) 0.0212(2) 0.00005(17) 0.00044(17) 0.00058(17)
Na4 0.0218(2) 0.0304(2) 0.0199(2) 0.00042(18) -0.00207(17) -0.00332(17)
Na5 0.0232(2) 0.0254(2) 0.0337(3) -0.00258(19) -0.00362(19) 0.00322(18)
Na6 0.0242(2) 0.0323(2) 0.0241(2) 0.00069(19) 0.00075(18) -0.00392(18)
Na7 0.0207(2) 0.0318(2) 0.0243(2) 0.00603(19) -0.00169(17) 0.00348(18)
Na8 0.0292(2) 0.0262(2) 0.0251(2) -0.00311(18) 0.00245(18) -0.00262(18)
Na9 0.0274(2) 0.0231(2) 0.0293(2) -0.00148(18) -0.00081(18) -0.00545(18)
Na10 0.0391(3) 0.0240(2) 0.0216(2) 0.00380(18) 0.00059(19) 0.00348(19)
Na11 0.0228(2) 0.0225(2) 0.0476(3) -0.0019(2) 0.0001(2) 0.00185(18)
Na12 0.0275(2) 0.0362(3) 0.0206(2) 0.00505(19) 0.00669(18) 0.01064(19)
Na13 0.0352(3) 0.0259(2) 0.0299(3) -0.00303(19) -0.0044(2) 0.00417(19)
O5 0.0177(3) 0.0206(3) 0.0182(4) 0.0019(3) -0.0003(3) 0.0039(3)
O8 0.0210(4) 0.0211(4) 0.0245(4) 0.0014(3) -0.0031(3) 0.0034(3)
O10 0.0225(4) 0.0192(3) 0.0205(4) -0.0018(3) 0.0016(3) 0.0020(3)
O2 0.0212(4) 0.0227(4) 0.0219(4) 0.0021(3) 0.0037(3) -0.0006(3)
O3 0.0212(4) 0.0233(4) 0.0228(4) -0.0035(3) -0.0072(3) -0.0002(3)
O4 0.0236(4) 0.0237(4) 0.0178(4) 0.0000(3) -0.0046(3) -0.0003(3)
O6 0.0223(4) 0.0182(3) 0.0245(4) -0.0042(3) 0.0008(3) 0.0024(3)
O7 0.0230(4) 0.0182(3) 0.0271(4) 0.0040(3) 0.0009(3) -0.0025(3)
O9 0.0267(4) 0.0178(4) 0.0286(4) 0.0032(3) 0.0022(3) -0.0022(3)
O1 0.0278(4) 0.0276(4) 0.0159(4) 0.0039(3) 0.0030(3) 0.0013(3)
C3 0.0169(5) 0.0199(5) 0.0222(5) -0.0011(4) -0.0012(4) 0.0020(4)
C100 0.0219(5) 0.0230(5) 0.0203(5) -0.0022(4) 0.0015(4) 0.0020(4)
C2 0.0171(5) 0.0189(5) 0.0231(5) -0.0009(4) -0.0010(4) 0.0019(4)
C20 0.0231(5) 0.0263(5) 0.0227(6) 0.0018(4) 0.0036(4) -0.0006(4)
C4 0.0242(5) 0.0339(6) 0.0225(6) -0.0012(5) -0.0012(4) 0.0053(5)
C70 0.0264(5) 0.0187(5) 0.0280(6) 0.0029(4) 0.0032(5) -0.0015(4)
C91 0.0287(6) 0.0194(5) 0.0350(7) 0.0045(5) 0.0021(5) -0.0023(4)
C30 0.0249(5) 0.0254(5) 0.0253(6) -0.0048(4) -0.0083(5) 0.0023(4)
C40 0.0228(5) 0.0244(5) 0.0191(5) -0.0005(4) -0.0028(4) -0.0008(4)
C54 0.0340(6) 0.0330(6) 0.0267(6) 0.0092(5) 0.0029(5) 0.0128(5)
C53 0.0322(6) 0.0307(6) 0.0281(6) -0.0049(5) 0.0007(5) 0.0097(5)
C80 0.0242(5) 0.0228(5) 0.0249(6) 0.0015(4) -0.0031(4) 0.0042(4)
C60 0.0230(5) 0.0197(5) 0.0264(6) -0.0046(4) 0.0017(4) 0.0022(4)
C71 0.0342(6) 0.0276(6) 0.0459(8) -0.0024(6) 0.0119(6) -0.0080(5)
C1 0.0225(5) 0.0262(5) 0.0240(6) 0.0019(4) 0.0013(4) 0.0026(4)
C43 0.0346(6) 0.0297(6) 0.0315(7) -0.0072(5) -0.0039(5) -0.0023(5)
C52 0.0217(5) 0.0346(6) 0.0398(7) -0.0019(5) -0.0041(5) 0.0048(5)
C42 0.0238(6) 0.0406(7) 0.0308(6) -0.0025(5) -0.0044(5) -0.0022(5)
C61 0.0265(6) 0.0411(7) 0.0479(8) -0.0128(6) 0.0075(6) 0.0030(5)
C51 0.0203(5) 0.0218(5) 0.0198(5) -0.0003(4) 0.0001(4) 0.0053(4)
C22 0.0319(6) 0.0627(9) 0.0264(6) 0.0076(6) 0.0085(5) 0.0058(6)
C41 0.0360(6) 0.0334(6) 0.0219(6) 0.0038(5) -0.0020(5) 0.0012(5)
C10 0.0332(6) 0.0337(6) 0.0175(5) 0.0059(5) 0.0041(5) 0.0081(5)
C31 0.0344(6) 0.0269(6) 0.0455(8) -0.0023(5) -0.0110(6) -0.0049(5)
C21 0.0304(6) 0.0361(7) 0.0569(9) 0.0076(6) 0.0037(6) 0.0078(6)
C11 0.0434(8) 0.0842(12) 0.0293(7) 0.0152(8) -0.0071(6) -0.0027(8)
O11 0.0172(3) 0.0226(4) 0.0280(4) 0.0001(3) 0.0028(3) -0.0009(3)
C110 0.0196(5) 0.0233(5) 0.0273(6) 0.0028(4) 0.0029(4) -0.0006(4)
C112 0.0408(7) 0.0303(6) 0.0587(9) -0.0004(6) 0.0225(7) 0.0043(6)
C111 0.0248(6) 0.0665(10) 0.0405(8) 0.0079(7) -0.0044(6) -0.0119(6)
C102 0.0645(9) 0.0272(6) 0.0379(8) 0.0004(6) 0.0139(7) 0.0138(6)
C94 0.0512(9) 0.0391(8) 0.0560(10) -0.0058(7) -0.0070(7) -0.0161(7)
C63 0.0493(8) 0.0227(6) 0.0518(9) -0.0027(6) 0.0107(7) 0.0011(6)
C93 0.0556(9) 0.0293(7) 0.0783(12) 0.0169(7) -0.0252(9) -0.0007(6)
C23 0.0331(7) 0.0493(8) 0.0418(8) -0.0093(6) 0.0094(6) -0.0156(6)
C73 0.0498(8) 0.0402(8) 0.0489(9) 0.0197(7) -0.0078(7) -0.0006(6)
C72 0.0493(8) 0.0292(6) 0.0490(9) -0.0113(6) 0.0148(7) -0.0049(6)
C62 0.0472(8) 0.0427(7) 0.0311(7) -0.0123(6) -0.0047(6) 0.0100(6)
C92 0.0695(11) 0.0356(8) 0.0731(12) 0.0130(8) 0.0380(9) -0.0050(7)
C32 0.0263(6) 0.0684(10) 0.0670(11) -0.0396(9) -0.0191(7) 0.0096(7)
C101 0.0559(10) 0.0831(12) 0.0545(10) -0.0434(9) -0.0275(8) 0.0347(9)
C12 0.0694(11) 0.0765(12) 0.0388(9) 0.0318(8) -0.0058(8) -0.0246(9)
C113 0.0330(6) 0.0340(6) 0.0358(7) 0.0092(5) 0.0046(5) -0.0019(5)
C33 0.0743(10) 0.0411(8) 0.0270(7) 0.0004(6) -0.0149(7) -0.0114(7)
C83 0.0707(11) 0.0264(7) 0.1038(16) 0.0037(8) -0.0506(11) 0.0055(7)
C103 0.0598(10) 0.0364(7) 0.0704(11) -0.0094(7) 0.0430(9) -0.0051(7)
C82 0.0295(7) 0.0633(10) 0.0790(12) 0.0301(9) 0.0033(7) 0.0158(7)
C81 0.0939(14) 0.0751(12) 0.0298(8) 0.0083(8) -0.0025(8) 0.0491(11)
C13 0.144(2) 0.0852(14) 0.0251(8) 0.0072(8) 0.0212(10) 0.0737(14)
C201 0.149(10) 0.106(6) 0.304(19) 0.031(9) 0.068(10) 0.041(6)
C202 0.051(3) 0.089(5) 0.222(12) -0.070(6) 0.035(6) -0.004(3)
C203 0.092(6) 0.053(4) 0.188(13) -0.078(6) 0.019(9) -0.021(5)
C204 0.053(3) 0.120(8) 0.224(16) -0.127(10) -0.047(6) 0.012(4)
C205 0.22(3) 0.138(13) 0.28(3) -0.088(16) -0.16(2) 0.012(14)
C206 0.069(5) 0.169(9) 0.172(10) -0.087(7) -0.061(6) 0.015(5)
C207 0.077(5) 0.138(8) 0.126(7) -0.024(6) -0.015(4) -0.012(5)

loop_
_atom_type_symbol
_atom_type_description
_atom_type_scat_dispersion_real
_atom_type_scat_dispersion_imag
_atom_type_scat_source
C C 0.0033 0.0016 'International Tables Vol C Tables 4.2.6.8 and 6.1.1.4'
H H 0.0000 0.0000 'International Tables Vol C Tables 4.2.6.8 and 6.1.1.4'
O O 0.0106 0.0060 'International Tables Vol C Tables 4.2.6.8 and 6.1.1.4'
Na Na 0.0362 0.0249 'International Tables Vol C Tables 4.2.6.8 and 6.1.1.4'

loop_
_geom_angle_atom_site_label_1
_geom_angle_atom_site_label_2
_geom_angle_atom_site_label_3
_geom_angle
_geom_angle_site_symmetry_1
_geom_angle_site_symmetry_3
_geom_angle_publ_flag
O5 Na1 O4 119.73(3) . . ?
O5 Na1 O2 142.02(3) . . ?
O4 Na1 O2 97.87(3) . . ?
O5 Na1 C3 88.05(3) . . ?
O4 Na1 C3 86.75(3) . . ?
O2 Na1 C3 100.07(3) . . ?
O5 Na1 Na10 167.25(3) . . ?
O4 Na1 Na10 47.60(2) . . ?
O2 Na1 Na10 50.72(2) . . ?
C3 Na1 Na10 89.51(2) . . ?
O5 Na1 C4 101.53(3) . . ?
O4 Na1 C4 97.16(3) . . ?
O2 Na1 C4 77.15(3) . . ?
C3 Na1 C4 24.10(3) . . ?
Na10 Na1 C4 80.78(3) . . ?
O5 Na1 Na4 44.15(2) . . ?
O4 Na1 Na4 141.20(3) . . ?
O2 Na1 Na4 108.50(3) . . ?
C3 Na1 Na4 61.42(2) . . ?
Na10 Na1 Na4 142.68(2) . . ?
C4 Na1 Na4 63.10(3) . . ?
O5 Na1 Na2 105.66(3) . . ?
O4 Na1 Na2 128.45(3) . . ?
O2 Na1 Na2 45.44(2) . . ?
C3 Na1 Na2 70.88(2) . . ?
Na10 Na1 Na2 85.313(16) . . ?
C4 Na1 Na2 48.11(2) . . ?
Na4 Na1 Na2 64.164(13) . . ?
O5 Na1 Na12 37.15(2) . . ?
O4 Na1 Na12 86.32(3) . . ?
O2 Na1 Na12 167.96(3) . . ?
C3 Na1 Na12 68.78(2) . . ?
Na10 Na1 Na12 130.882(18) . . ?
C4 Na1 Na12 91.16(3) . . ?
Na4 Na1 Na12 62.697(16) . . ?
Na2 Na1 Na12 123.741(19) . . ?
O5 Na1 Na5 107.11(3) . . ?
O4 Na1 Na5 35.62(2) . . ?
O2 Na1 Na5 106.87(2) . . ?
C3 Na1 Na5 51.58(2) . . ?
Na10 Na1 Na5 62.050(16) . . ?
C4 Na1 Na5 66.51(3) . . ?
Na4 Na1 Na5 107.624(19) . . ?
Na2 Na1 Na5 110.770(17) . . ?
Na12 Na1 Na5 70.272(17) . . ?
O10 Na2 O1 129.11(3) . . ?
O10 Na2 O2 130.01(3) . . ?
O1 Na2 O2 100.71(3) . . ?
O10 Na2 C4 90.33(3) . . ?
O1 Na2 C4 91.92(4) . . ?
O2 Na2 C4 83.41(4) . . ?
O10 Na2 Na13 169.25(3) . . ?
O1 Na2 Na13 49.32(2) . . ?
O2 Na2 Na13 52.14(2) . . ?
C4 Na2 Na13 79.32(3) . . ?
O10 Na2 C103 50.96(3) . . ?
O1 Na2 C103 114.07(5) . . ?
O2 Na2 C103 116.93(4) . . ?
C4 Na2 C103 141.13(4) . . ?
Na13 Na2 C103 139.53(3) . . ?
O10 Na2 C100 24.00(3) . . ?
O1 Na2 C100 119.86(3) . . ?
O2 Na2 C100 133.94(3) . . ?
C4 Na2 C100 113.80(4) . . ?
Na13 Na2 C100 164.80(3) . . ?
C103 Na2 C100 28.35(3) . . ?
O10 Na2 Na3 100.92(3) . . ?
O1 Na2 Na3 45.13(2) . . ?
O2 Na2 Na3 114.01(3) . . ?
C4 Na2 Na3 53.72(3) . . ?
Na13 Na2 Na3 70.640(16) . . ?
C103 Na2 Na3 128.08(4) . . ?
C100 Na2 Na3 110.12(2) . . ?
O10 Na2 Na1 91.63(2) . . ?
O1 Na2 Na1 130.79(3) . . ?
O2 Na2 Na1 44.35(2) . . ?
C4 Na2 Na1 57.19(3) . . ?
Na13 Na2 Na1 85.224(16) . . ?
C103 Na2 Na1 113.28(4) . . ?
C100 Na2 Na1 108.10(2) . . ?
Na3 Na2 Na1 109.487(16) . . ?
O10 Na2 Na7 41.03(2) . . ?
O1 Na2 Na7 99.23(3) . . ?
O2 Na2 Na7 139.15(3) . . ?
C4 Na2 Na7 60.59(3) . . ?
Na13 Na2 Na7 129.093(19) . . ?
C103 Na2 Na7 86.01(3) . . ?
C100 Na2 Na7 58.18(2) . . ?
Na3 Na2 Na7 60.822(18) . . ?
Na1 Na2 Na7 96.604(16) . . ?
O10 Na2 Na4 37.77(2) . . ?
O1 Na2 Na4 144.63(3) . . ?
O2 Na2 Na4 99.37(3) . . ?
C4 Na2 Na4 61.90(3) . . ?
Na13 Na2 Na4 135.26(2) . . ?
C103 Na2 Na4 81.44(4) . . ?
C100 Na2 Na4 59.94(2) . . ?
Na3 Na2 Na4 99.885(17) . . ?
Na1 Na2 Na4 55.977(15) . . ?
Na7 Na2 Na4 48.278(12) . . ?
O1 Na3 O3 129.01(3) . . ?
O1 Na3 O8 133.54(3) . . ?
O3 Na3 O8 97.41(3) . . ?
O1 Na3 C4 91.30(4) . . ?
O3 Na3 C4 93.64(4) . . ?
O8 Na3 C4 83.05(3) . . ?
O1 Na3 Na8 173.99(3) . . ?
O3 Na3 Na8 47.65(2) . . ?
O8 Na3 Na8 49.94(2) . . ?
C4 Na3 Na8 84.21(3) . . ?
O1 Na3 Na2 45.79(2) . . ?
O3 Na3 Na2 102.59(3) . . ?
O8 Na3 Na2 131.64(3) . . ?
C4 Na3 Na2 52.39(3) . . ?
Na8 Na3 Na2 128.33(2) . . ?
O1 Na3 Na7 101.82(2) . . ?
O3 Na3 Na7 41.10(2) . . ?
O8 Na3 Na7 114.99(3) . . ?
C4 Na3 Na7 61.33(3) . . ?
Na8 Na3 Na7 72.517(15) . . ?
Na2 Na3 Na7 63.054(13) . . ?
O1 Na3 Na6 95.74(3) . . ?
O3 Na3 Na6 129.99(3) . . ?
O8 Na3 Na6 42.28(2) . . ?
C4 Na3 Na6 60.15(3) . . ?
Na8 Na3 Na6 85.509(18) . . ?
Na2 Na3 Na6 93.449(17) . . ?
Na7 Na3 Na6 118.83(2) . . ?
O1 Na3 Na13 37.68(2) . . ?
O3 Na3 Na13 152.32(3) . . ?
O8 Na3 Na13 99.93(3) . . ?
C4 Na3 Na13 67.44(3) . . ?
Na8 Na3 Na13 141.96(2) . . ?
Na2 Na3 Na13 49.998(17) . . ?
Na7 Na3 Na13 111.433(17) . . ?
Na6 Na3 Na13 58.838(13) . . ?
O1 Na3 Na9 135.10(3) . . ?
O3 Na3 Na9 86.17(2) . . ?
O8 Na3 Na9 30.885(19) . . ?
C4 Na3 Na9 55.09(3) . . ?
Na8 Na3 Na9 44.119(12) . . ?
Na2 Na3 Na9 107.280(17) . . ?
Na7 Na3 Na9 87.839(16) . . ?
Na6 Na3 Na9 43.835(12) . . ?
Na13 Na3 Na9 97.875(15) . . ?
O10 Na4 O7 99.90(3) . . ?
O10 Na4 O5 129.36(3) . . ?
O7 Na4 O5 128.36(3) . . ?
O10 Na4 Na7 51.30(2) . . ?
O7 Na4 Na7 51.21(2) . . ?
O5 Na4 Na7 153.78(3) . . ?
O10 Na4 C53 102.53(3) . . ?
O7 Na4 C53 139.63(4) . . ?
O5 Na4 C53 51.80(3) . . ?
Na7 Na4 C53 150.01(3) . . ?
O10 Na4 Na1 95.41(2) . . ?
O7 Na4 Na1 130.07(3) . . ?
O5 Na4 Na1 44.02(2) . . ?
Na7 Na4 Na1 112.78(2) . . ?
C53 Na4 Na1 80.55(3) . . ?
O10 Na4 Na2 37.78(2) . . ?
O7 Na4 Na2 111.99(2) . . ?
O5 Na4 Na2 101.38(3) . . ?
Na7 Na4 Na2 63.619(17) . . ?
C53 Na4 Na2 106.29(3) . . ?
Na1 Na4 Na2 59.859(16) . . ?
O10 Na4 Na12 157.41(3) . . ?
O7 Na4 Na12 91.30(2) . . ?
O5 Na4 Na12 37.19(2) . . ?
Na7 Na4 Na12 129.525(19) . . ?
C53 Na4 Na12 80.40(3) . . ?
Na1 Na4 Na12 62.700(13) . . ?
Na2 Na4 Na12 119.70(2) . . ?
O10 Na4 Na11 110.25(2) . . ?
O7 Na4 Na11 31.60(2) . . ?
O5 Na4 Na11 105.61(3) . . ?
Na7 Na4 Na11 60.344(18) . . ?
C53 Na4 Na11 147.10(3) . . ?
Na1 Na4 Na11 98.634(18) . . ?
Na2 Na4 Na11 101.323(16) . . ?
Na12 Na4 Na11 70.465(14) . . ?
O6 Na5 O4 136.22(4) . . ?
O6 Na5 C2 96.35(4) . . ?
O4 Na5 C2 98.75(3) . . ?
O6 Na5 C1 102.22(3) . . ?
O4 Na5 C1 109.15(3) . . ?
C2 Na5 C1 25.91(3) . . ?
O6 Na5 C62 54.51(3) . . ?
O4 Na5 C62 136.28(4) . . ?
C2 Na5 C62 123.97(4) . . ?
C1 Na5 C62 106.83(4) . . ?
O6 Na5 C3 87.16(3) . . ?
O4 Na5 C3 87.17(3) . . ?
C2 Na5 C3 28.30(3) . . ?
C1 Na5 C3 54.18(3) . . ?
C62 Na5 C3 134.84(4) . . ?
O6 Na5 C40 149.60(3) . . ?
O4 Na5 C40 25.67(3) . . ?
C2 Na5 C40 109.04(3) . . ?
C1 Na5 C40 107.93(3) . . ?
C62 Na5 C40 117.85(4) . . ?
C3 Na5 C40 107.27(3) . . ?
O6 Na5 C60 25.00(3) . . ?
O4 Na5 C60 141.60(3) . . ?
C2 Na5 C60 113.09(4) . . ?
C1 Na5 C60 108.81(4) . . ?
C62 Na5 C60 29.76(3) . . ?
C3 Na5 C60 110.71(3) . . ?
C40 Na5 C60 137.81(3) . . ?
O6 Na5 Na10 98.04(3) . . ?
O4 Na5 Na10 38.32(2) . . ?
C2 Na5 Na10 104.70(3) . . ?
C1 Na5 Na10 127.68(3) . . ?
C62 Na5 Na10 124.07(4) . . ?
C3 Na5 Na10 79.60(3) . . ?
C40 Na5 Na10 60.13(3) . . ?
C60 Na5 Na10 109.67(3) . . ?
O6 Na5 Na6 39.39(2) . . ?
O4 Na5 Na6 99.88(3) . . ?
C2 Na5 Na6 89.47(3) . . ?
C1 Na5 Na6 110.14(3) . . ?
C62 Na5 Na6 90.18(3) . . ?
C3 Na5 Na6 66.05(3) . . ?
C40 Na5 Na6 122.29(3) . . ?
C60 Na5 Na6 61.19(2) . . ?
Na10 Na5 Na6 62.384(18) . . ?
O6 Na5 Na9 38.13(2) . . ?
O4 Na5 Na9 137.18(3) . . ?
C2 Na5 Na9 58.29(3) . . ?
C1 Na5 Na9 66.99(3) . . ?
C62 Na5 Na9 80.14(3) . . ?
C3 Na5 Na9 54.99(2) . . ?
C40 Na5 Na9 161.67(3) . . ?
C60 Na5 Na9 57.18(2) . . ?
Na10 Na5 Na9 107.97(2) . . ?
Na6 Na5 Na9 49.756(13) . . ?
O6 Na5 Na1 125.80(3) . . ?
O4 Na5 Na1 36.97(2) . . ?
C2 Na5 Na1 63.59(3) . . ?
C1 Na5 Na1 80.85(3) . . ?
C62 Na5 Na1 172.24(3) . . ?
C3 Na5 Na1 50.66(2) . . ?
C40 Na5 Na1 57.35(2) . . ?
C60 Na5 Na1 149.29(3) . . ?
Na10 Na5 Na1 48.743(15) . . ?
Na6 Na5 Na1 88.107(18) . . ?
Na9 Na5 Na1 104.37(2) . . ?
O9 Na6 O6 119.74(3) . . ?
O9 Na6 O8 139.00(4) . . ?
O6 Na6 O8 100.06(3) . . ?
O9 Na6 C83 120.86(5) . . ?
O6 Na6 C83 101.81(5) . . ?
O8 Na6 C83 52.85(4) . . ?
O9 Na6 Na9 155.36(3) . . ?
O6 Na6 Na9 48.76(2) . . ?
O8 Na6 Na9 53.58(3) . . ?
C83 Na6 Na9 83.76(4) . . ?
O9 Na6 Na13 39.08(2) . . ?
O6 Na6 Na13 140.44(3) . . ?
O8 Na6 Na13 103.12(3) . . ?
C83 Na6 Na13 117.74(5) . . ?
Na9 Na6 Na13 131.28(2) . . ?
O9 Na6 Na5 92.53(3) . . ?
O6 Na6 Na5 38.34(2) . . ?
O8 Na6 Na5 116.05(3) . . ?
C83 Na6 Na5 139.80(5) . . ?
Na9 Na6 Na5 65.592(18) . . ?
Na13 Na6 Na5 102.21(2) . . ?
O9 Na6 Na3 99.37(3) . . ?
O6 Na6 Na3 126.84(3) . . ?
O8 Na6 Na3 43.72(2) . . ?
C83 Na6 Na3 84.71(4) . . ?
Na9 Na6 Na3 80.534(19) . . ?
Na13 Na6 Na3 60.664(15) . . ?
Na5 Na6 Na3 113.28(2) . . ?
O9 Na6 Na10 36.62(2) . . ?
O6 Na6 Na10 93.37(2) . . ?
O8 Na6 Na10 140.77(3) . . ?
C83 Na6 Na10 157.38(4) . . ?
Na9 Na6 Na10 118.82(2) . . ?
Na13 Na6 Na10 49.402(16) . . ?
Na5 Na6 Na10 58.501(13) . . ?
Na3 Na6 Na10 99.598(15) . . ?
O3 Na7 O10 132.68(3) . . ?
O3 Na7 O7 123.75(3) . . ?
O10 Na7 O7 98.91(3) . . ?
O3 Na7 Na4 148.72(3) . . ?
O10 Na7 Na4 50.37(2) . . ?
O7 Na7 Na4 51.10(2) . . ?
O3 Na7 C31 52.54(3) . . ?
O10 Na7 C31 131.41(4) . . ?
O7 Na7 C31 112.81(4) . . ?
Na4 Na7 C31 156.21(3) . . ?
O3 Na7 C30 24.01(3) . . ?
O10 Na7 C30 135.54(4) . . ?
O7 Na7 C30 124.97(3) . . ?
Na4 Na7 C30 171.49(3) . . ?
C31 Na7 C30 28.81(3) . . ?
O3 Na7 Na3 42.64(2) . . ?
O10 Na7 Na3 95.65(2) . . ?
O7 Na7 Na3 129.56(3) . . ?
Na4 Na7 Na3 112.248(18) . . ?
C31 Na7 Na3 91.51(3) . . ?
C30 Na7 Na3 63.48(2) . . ?
O3 Na7 Na2 97.29(3) . . ?
O10 Na7 Na2 40.38(2) . . ?
O7 Na7 Na2 116.16(3) . . ?
Na4 Na7 Na2 68.104(18) . . ?
C31 Na7 Na2 131.02(3) . . ?
C30 Na7 Na2 112.21(3) . . ?
Na3 Na7 Na2 56.124(15) . . ?
O3 Na7 Na11 87.51(3) . . ?
O10 Na7 Na11 122.57(3) . . ?
O7 Na7 Na11 39.45(2) . . ?
Na4 Na7 Na11 73.89(2) . . ?
C31 Na7 Na11 104.85(3) . . ?
C30 Na7 Na11 98.60(3) . . ?
Na3 Na7 Na11 93.136(17) . . ?
Na2 Na7 Na11 111.907(18) . . ?
O3 Na7 Na8 31.97(2) . . ?
O10 Na7 Na8 140.78(3) . . ?
O7 Na7 Na8 95.06(2) . . ?
Na4 Na7 Na8 120.88(2) . . ?
C31 Na7 Na8 73.65(3) . . ?
C30 Na7 Na8 50.63(2) . . ?
Na3 Na7 Na8 48.754(14) . . ?
Na2 Na7 Na8 100.82(2) . . ?
Na11 Na7 Na8 56.473(13) . . ?
O11 Na8 O3 128.10(3) . . ?
O11 Na8 O8 103.57(3) . . ?
O3 Na8 O8 102.95(3) . . ?
O11 Na8 C32 124.94(5) . . ?
O3 Na8 C32 56.54(4) . . ?
O8 Na8 C32 130.39(5) . . ?
O11 Na8 Na9 49.65(2) . . ?
O3 Na8 Na9 129.17(3) . . ?
O8 Na8 Na9 54.22(2) . . ?
C32 Na8 Na9 173.35(4) . . ?
O11 Na8 Na3 129.97(3) . . ?
O3 Na8 Na3 50.13(2) . . ?
O8 Na8 Na3 53.02(2) . . ?
C32 Na8 Na3 95.76(4) . . ?
Na9 Na8 Na3 90.88(2) . . ?
O11 Na8 C30 133.37(4) . . ?
O3 Na8 C30 26.10(3) . . ?
O8 Na8 C30 117.87(4) . . ?
C32 Na8 C30 30.46(4) . . ?
Na9 Na8 C30 155.22(3) . . ?
Na3 Na8 C30 69.89(3) . . ?
O11 Na8 C82 101.08(4) . . ?
O3 Na8 C82 130.27(5) . . ?
O8 Na8 C82 52.03(4) . . ?
C32 Na8 C82 103.84(5) . . ?
Na9 Na8 C82 75.13(4) . . ?
Na3 Na8 C82 94.85(3) . . ?
C30 Na8 C82 120.57(5) . . ?
O11 Na8 C80 112.95(3) . . ?
O3 Na8 C80 110.39(3) . . ?
O8 Na8 C80 25.95(3) . . ?
C32 Na8 C80 112.55(5) . . ?
Na9 Na8 C80 69.81(3) . . ?
Na3 Na8 C80 66.82(2) . . ?
C30 Na8 C80 113.67(4) . . ?
C82 Na8 C80 29.00(3) . . ?
O11 Na8 Na11 39.86(2) . . ?
O3 Na8 Na11 88.88(3) . . ?
O8 Na8 Na11 111.05(3) . . ?
C32 Na8 Na11 112.77(4) . . ?
Na9 Na8 Na11 65.99(2) . . ?
Na3 Na8 Na11 101.77(2) . . ?
C30 Na8 Na11 101.78(3) . . ?
C82 Na8 Na11 137.61(4) . . ?
C80 Na8 Na11 134.11(3) . . ?
O11 Na8 Na7 97.44(2) . . ?
O3 Na8 Na7 32.25(2) . . ?
O8 Na8 Na7 105.29(3) . . ?
C32 Na8 Na7 80.19(3) . . ?
Na9 Na8 Na7 103.71(2) . . ?
Na3 Na8 Na7 58.728(17) . . ?
C30 Na8 Na7 53.26(2) . . ?
C82 Na8 Na7 153.57(3) . . ?
C80 Na8 Na7 125.15(3) . . ?
Na11 Na8 Na7 57.588(15) . . ?
O6 Na9 O11 161.92(4) . . ?
O6 Na9 O8 98.37(3) . . ?
O11 Na9 O8 98.65(3) . . ?
O6 Na9 Na8 147.17(3) . . ?
O11 Na9 Na8 48.42(2) . . ?
O8 Na9 Na8 50.50(2) . . ?
O6 Na9 Na6 49.54(3) . . ?
O11 Na9 Na6 143.89(3) . . ?
O8 Na9 Na6 51.05(2) . . ?
Na8 Na9 Na6 97.63(2) . . ?
O6 Na9 C3 84.70(3) . . ?
O11 Na9 C3 89.69(3) . . ?
O8 Na9 C3 88.50(3) . . ?
Na8 Na9 C3 84.38(3) . . ?
Na6 Na9 C3 72.57(3) . . ?
O6 Na9 C61 50.95(3) . . ?
O11 Na9 C61 126.09(4) . . ?
O8 Na9 C61 112.49(4) . . ?
Na8 Na9 C61 142.55(3) . . ?
Na6 Na9 C61 87.59(3) . . ?
C3 Na9 C61 131.96(3) . . ?
O6 Na9 C2 82.98(3) . . ?
O11 Na9 C2 84.38(3) . . ?
O8 Na9 C2 114.85(3) . . ?
Na8 Na9 C2 99.97(3) . . ?
Na6 Na9 C2 91.53(3) . . ?
C3 Na9 C2 26.40(3) . . ?
C61 Na9 C2 117.01(4) . . ?
O6 Na9 Na11 128.76(3) . . ?
O11 Na9 Na11 39.01(2) . . ?
O8 Na9 Na11 106.36(2) . . ?
Na8 Na9 Na11 64.116(17) . . ?
Na6 Na9 Na11 122.50(2) . . ?
C3 Na9 Na11 52.68(2) . . ?
C61 Na9 Na11 140.75(3) . . ?
C2 Na9 Na11 45.98(2) . . ?
O6 Na9 Na5 37.64(2) . . ?
O11 Na9 Na5 127.95(3) . . ?
O8 Na9 Na5 112.79(2) . . ?
Na8 Na9 Na5 136.340(19) . . ?
Na6 Na9 Na5 64.651(18) . . ?
C3 Na9 Na5 52.80(2) . . ?
C61 Na9 Na5 79.17(3) . . ?
C2 Na9 Na5 45.39(2) . . ?
Na11 Na9 Na5 91.138(15) . . ?
O6 Na9 Na3 103.48(3) . . ?
O11 Na9 Na3 88.26(2) . . ?
O8 Na9 Na3 30.64(2) . . ?
Na8 Na9 Na3 44.997(16) . . ?
Na6 Na9 Na3 55.631(15) . . ?
C3 Na9 Na3 59.53(2) . . ?
C61 Na9 Na3 138.61(3) . . ?
C2 Na9 Na3 85.28(3) . . ?
Na11 Na9 Na3 80.153(15) . . ?
Na5 Na9 Na3 98.218(18) . . ?
O4 Na10 O9 132.17(4) . . ?
O4 Na10 O2 102.65(3) . . ?
O9 Na10 O2 99.41(3) . . ?
O4 Na10 Na1 50.83(2) . . ?
O9 Na10 Na1 126.79(3) . . ?
O2 Na10 Na1 52.31(2) . . ?
O4 Na10 Na13 137.39(3) . . ?
O9 Na10 Na13 48.27(2) . . ?
O2 Na10 Na13 51.33(2) . . ?
Na1 Na10 Na13 92.845(19) . . ?
O4 Na10 C23 105.65(4) . . ?
O9 Na10 C23 121.44(4) . . ?
O2 Na10 C23 52.79(3) . . ?
Na1 Na10 C23 79.76(3) . . ?
Na13 Na10 C23 85.05(3) . . ?
O4 Na10 C91 139.86(4) . . ?
O9 Na10 C91 24.68(3) . . ?
O2 Na10 C91 112.02(4) . . ?
Na1 Na10 C91 151.16(3) . . ?
Na13 Na10 C91 62.87(3) . . ?
C23 Na10 C91 111.13(4) . . ?
O4 Na10 Na5 39.08(2) . . ?
O9 Na10 Na5 93.10(3) . . ?
O2 Na10 Na5 114.70(3) . . ?
Na1 Na10 Na5 69.207(15) . . ?
Na13 Na10 Na5 114.44(2) . . ?
C23 Na10 Na5 143.49(3) . . ?
C91 Na10 Na5 105.30(3) . . ?
O4 Na10 Na6 97.39(3) . . ?
O9 Na10 Na6 36.59(2) . . ?
O2 Na10 Na6 100.48(2) . . ?
Na1 Na10 Na6 98.403(17) . . ?
Na13 Na10 Na6 62.665(15) . . ?
C23 Na10 Na6 147.62(3) . . ?
C91 Na10 Na6 57.71(2) . . ?
Na5 Na10 Na6 59.115(17) . . ?
O11 Na11 O7 143.39(4) . . ?
O11 Na11 C2 96.96(4) . . ?
O7 Na11 C2 96.93(4) . . ?
O11 Na11 C1 98.10(3) . . ?
O7 Na11 C1 108.62(4) . . ?
C2 Na11 C1 25.29(3) . . ?
O11 Na11 C3 92.47(3) . . ?
O7 Na11 C3 84.05(3) . . ?
C2 Na11 C3 28.52(3) . . ?
C1 Na11 C3 53.78(3) . . ?
O11 Na11 C71 123.32(4) . . ?
O7 Na11 C71 53.06(3) . . ?
C2 Na11 C71 139.63(4) . . ?
C1 Na11 C71 130.59(4) . . ?
C3 Na11 C71 136.94(4) . . ?
O11 Na11 C113 51.29(3) . . ?
O7 Na11 C113 142.10(4) . . ?
C2 Na11 C113 117.82(4) . . ?
C1 Na11 C113 98.80(4) . . ?
C3 Na11 C113 133.80(4) . . ?
C71 Na11 C113 89.23(4) . . ?
O11 Na11 C70 145.53(4) . . ?
O7 Na11 C70 24.96(3) . . ?
C2 Na11 C70 114.18(4) . . ?
C1 Na11 C70 116.37(3) . . ?
C3 Na11 C70 107.67(3) . . ?
C71 Na11 C70 29.39(3) . . ?
C113 Na11 C70 118.29(3) . . ?
O11 Na11 Na8 39.08(2) . . ?
O7 Na11 Na8 105.28(3) . . ?
C2 Na11 Na8 98.35(3) . . ?
C1 Na11 Na8 115.02(3) . . ?
C3 Na11 Na8 77.38(3) . . ?
C71 Na11 Na8 114.19(3) . . ?
C113 Na11 Na8 85.27(3) . . ?
C70 Na11 Na8 117.65(3) . . ?
O11 Na11 Na7 105.01(3) . . ?
O7 Na11 Na7 40.34(2) . . ?
C2 Na11 Na7 93.81(3) . . ?
C1 Na11 Na7 117.45(3) . . ?
C3 Na11 Na7 67.73(3) . . ?
C71 Na11 Na7 79.38(3) . . ?
C113 Na11 Na7 140.39(3) . . ?
C70 Na11 Na7 60.47(2) . . ?
Na8 Na11 Na7 65.940(19) . . ?
O11 Na11 Na9 39.09(2) . . ?
O7 Na11 Na9 133.96(3) . . ?
C2 Na11 Na9 58.60(3) . . ?
C1 Na11 Na9 66.76(3) . . ?
C3 Na11 Na9 55.44(2) . . ?
C71 Na11 Na9 161.50(3) . . ?
C113 Na11 Na9 80.65(3) . . ?
C70 Na11 Na9 158.45(3) . . ?
Na8 Na11 Na9 49.894(13) . . ?
Na7 Na11 Na9 98.600(17) . . ?
O11 Na11 Na4 139.64(3) . . ?
O7 Na11 Na4 32.21(2) . . ?
C2 Na11 Na4 64.93(3) . . ?
C1 Na11 Na4 80.26(3) . . ?
C3 Na11 Na4 53.91(2) . . ?
C71 Na11 Na4 83.30(3) . . ?
C113 Na11 Na4 169.06(3) . . ?
C70 Na11 Na4 53.91(2) . . ?
Na8 Na11 Na4 105.074(19) . . ?
Na7 Na11 Na4 45.764(11) . . ?
Na9 Na11 Na4 108.638(16) . . ?
O5 Na12 C1 148.93(4) . 5_665 ?
O5 Na12 C1 115.58(4) . . ?
C1 Na12 C1 95.49(4) 5_665 . ?
O5 Na12 C2 89.72(3) . . ?
C1 Na12 C2 121.35(4) 5_665 . ?
C1 Na12 C2 25.86(3) . . ?
O5 Na12 C54 54.92(3) . . ?
C1 Na12 C54 94.86(4) 5_665 . ?
C1 Na12 C54 164.08(4) . . ?
C2 Na12 C54 141.84(4) . . ?
O5 Na12 C51 25.81(3) . . ?
C1 Na12 C51 123.16(4) 5_665 . ?
C1 Na12 C51 141.33(4) . . ?
C2 Na12 C51 115.47(4) . . ?
C54 Na12 C51 29.93(3) . . ?
O5 Na12 Na12 162.62(3) . 5_665 ?
C1 Na12 Na12 48.45(3) 5_665 5_665 ?
C1 Na12 Na12 47.04(3) . 5_665 ?
C2 Na12 Na12 72.90(3) . 5_665 ?
C54 Na12 Na12 141.74(3) . 5_665 ?
C51 Na12 Na12 171.50(3) . 5_665 ?
O5 Na12 Na4 38.22(2) . . ?
C1 Na12 Na4 150.14(3) 5_665 . ?
C1 Na12 Na4 90.13(3) . . ?
C2 Na12 Na4 67.55(3) . . ?
C54 Na12 Na4 74.97(3) . . ?
C51 Na12 Na4 56.11(2) . . ?
Na12 Na12 Na4 129.73(2) 5_665 . ?
O5 Na12 Na1 38.07(2) . . ?
C1 Na12 Na1 154.90(3) 5_665 . ?
C1 Na12 Na1 86.18(3) . . ?
C2 Na12 Na1 63.22(3) . . ?
C54 Na12 Na1 89.56(3) . . ?
C51 Na12 Na1 59.87(2) . . ?
Na12 Na12 Na1 128.00(2) 5_665 . ?
Na4 Na12 Na1 54.603(16) . . ?
O5 Na12 Na5 93.64(2) . . ?
C1 Na12 Na5 110.93(3) 5_665 . ?
C1 Na12 Na5 41.38(3) . . ?
C2 Na12 Na5 37.28(2) . . ?
C54 Na12 Na5 142.67(3) . . ?
C51 Na12 Na5 114.90(3) . . ?
Na12 Na12 Na5 72.457(17) 5_665 . ?
Na4 Na12 Na5 92.512(16) . . ?
Na1 Na12 Na5 55.843(12) . . ?
O1 Na13 O9 135.88(4) . . ?
O1 Na13 O2 106.16(3) . . ?
O9 Na13 O2 99.70(3) . . ?
O1 Na13 Na2 52.12(2) . . ?
O9 Na13 Na2 131.17(3) . . ?
O2 Na13 Na2 54.87(2) . . ?
O1 Na13 C12 53.69(4) . . ?
O9 Na13 C12 126.64(5) . . ?
O2 Na13 C12 130.51(5) . . ?
Na2 Na13 C12 96.62(4) . . ?
O1 Na13 Na10 144.21(3) . . ?
O9 Na13 Na10 48.98(2) . . ?
O2 Na13 Na10 50.91(2) . . ?
Na2 Na13 Na10 96.580(19) . . ?
C12 Na13 Na10 161.40(4) . . ?
O1 Na13 C22 99.32(4) . . ?
O9 Na13 C22 124.63(4) . . ?
O2 Na13 C22 50.69(3) . . ?
Na2 Na13 C22 74.35(3) . . ?
C12 Na13 C22 85.36(5) . . ?
Na10 Na13 C22 85.65(3) . . ?
O1 Na13 C10 24.30(3) . . ?
O9 Na13 C10 138.88(4) . . ?
O2 Na13 C10 119.20(3) . . ?
Na2 Na13 C10 71.08(3) . . ?
C12 Na13 C10 29.42(4) . . ?
Na10 Na13 C10 167.55(3) . . ?
C22 Na13 C10 92.32(4) . . ?
O1 Na13 C92 143.74(5) . . ?
O9 Na13 C92 50.06(4) . . ?
O2 Na13 C92 106.99(5) . . ?
Na2 Na13 C92 161.28(4) . . ?
C12 Na13 C92 92.95(5) . . ?
Na10 Na13 C92 70.87(4) . . ?
C22 Na13 C92 90.50(5) . . ?
C10 Na13 C92 121.47(5) . . ?
O1 Na13 Na6 98.64(3) . . ?
O9 Na13 Na6 39.56(2) . . ?
O2 Na13 Na6 104.44(3) . . ?
Na2 Na13 Na6 101.408(19) . . ?
C12 Na13 Na6 121.81(4) . . ?
Na10 Na13 Na6 67.934(19) . . ?
C22 Na13 Na6 152.79(3) . . ?
C10 Na13 Na6 112.02(3) . . ?
C92 Na13 Na6 86.98(3) . . ?
O1 Na13 Na3 38.97(2) . . ?
O9 Na13 Na3 99.68(3) . . ?
O2 Na13 Na3 106.46(3) . . ?
Na2 Na13 Na3 59.363(15) . . ?
C12 Na13 Na3 84.09(3) . . ?
Na10 Na13 Na3 113.996(19) . . ?
C22 Na13 Na3 130.70(4) . . ?
C10 Na13 Na3 58.78(2) . . ?
C92 Na13 Na3 138.00(4) . . ?
Na6 Na13 Na3 60.498(17) . . ?
C51 O5 Na12 110.48(6) . . ?
C51 O5 Na1 127.48(6) . . ?
Na12 O5 Na1 104.78(3) . . ?
C51 O5 Na4 114.53(6) . . ?
Na12 O5 Na4 104.59(4) . . ?
Na1 O5 Na4 91.83(3) . . ?
C80 O8 Na8 107.75(6) . . ?
C80 O8 Na6 110.82(6) . . ?
Na8 O8 Na6 140.06(4) . . ?
C80 O8 Na3 117.36(7) . . ?
Na8 O8 Na3 77.03(3) . . ?
Na6 O8 Na3 94.00(3) . . ?
C80 O8 Na9 123.09(6) . . ?
Na8 O8 Na9 75.28(3) . . ?
Na6 O8 Na9 75.37(3) . . ?
Na3 O8 Na9 118.48(3) . . ?
C100 O10 Na4 132.36(6) . . ?
C100 O10 Na2 114.98(6) . . ?
Na4 O10 Na2 104.44(3) . . ?
C100 O10 Na7 118.73(6) . . ?
Na4 O10 Na7 78.34(3) . . ?
Na2 O10 Na7 98.59(3) . . ?
C20 O2 Na10 112.43(6) . . ?
C20 O2 Na13 114.28(6) . . ?
Na10 O2 Na13 77.76(3) . . ?
C20 O2 Na1 117.12(6) . . ?
Na10 O2 Na1 76.96(3) . . ?
Na13 O2 Na1 128.12(4) . . ?
C20 O2 Na2 116.47(6) . . ?
Na10 O2 Na2 129.86(4) . . ?
Na13 O2 Na2 73.00(3) . . ?
Na1 O2 Na2 90.21(3) . . ?
C30 O3 Na8 109.95(6) . . ?
C30 O3 Na7 115.68(6) . . ?
Na8 O3 Na7 115.77(4) . . ?
C30 O3 Na3 133.29(7) . . ?
Na8 O3 Na3 82.22(3) . . ?
Na7 O3 Na3 96.26(3) . . ?
C40 O4 Na10 129.45(6) . . ?
C40 O4 Na5 110.47(6) . . ?
Na10 O4 Na5 102.60(3) . . ?
C40 O4 Na1 121.01(6) . . ?
Na10 O4 Na1 81.56(3) . . ?
Na5 O4 Na1 107.41(3) . . ?
C60 O6 Na5 113.13(7) . . ?
C60 O6 Na9 119.19(6) . . ?
Na5 O6 Na9 104.24(4) . . ?
C60 O6 Na6 130.48(7) . . ?
Na5 O6 Na6 102.27(3) . . ?
Na9 O6 Na6 81.70(3) . . ?
C70 O7 Na11 112.36(6) . . ?
C70 O7 Na4 119.27(6) . . ?
Na11 O7 Na4 116.18(4) . . ?
C70 O7 Na7 126.34(7) . . ?
Na11 O7 Na7 100.21(3) . . ?
Na4 O7 Na7 77.69(3) . . ?
C91 O9 Na13 119.01(7) . . ?
C91 O9 Na6 125.09(7) . . ?
Na13 O9 Na6 101.37(3) . . ?
C91 O9 Na10 113.42(7) . . ?
Na13 O9 Na10 82.76(3) . . ?
Na6 O9 Na10 106.78(4) . . ?
C10 O1 Na13 115.29(7) . . ?
C10 O1 Na3 123.21(7) . . ?
Na13 O1 Na3 103.35(4) . . ?
C10 O1 Na2 136.62(7) . . ?
Na13 O1 Na2 78.56(3) . . ?
Na3 O1 Na2 89.08(3) . . ?
C4 C3 C2 178.73(12) . . ?
C4 C3 Na1 81.77(7) . . ?
C2 C3 Na1 99.36(7) . . ?
C4 C3 Na11 116.92(8) . . ?
C2 C3 Na11 62.62(6) . . ?
Na1 C3 Na11 137.22(4) . . ?
C4 C3 Na5 118.66(8) . . ?
C2 C3 Na5 61.15(6) . . ?
Na1 C3 Na5 77.77(3) . . ?
Na11 C3 Na5 117.20(4) . . ?
C4 C3 Na9 99.78(8) . . ?
C2 C3 Na9 78.96(6) . . ?
Na1 C3 Na9 146.53(4) . . ?
Na11 C3 Na9 71.88(3) . . ?
Na5 C3 Na9 72.21(3) . . ?
O10 C100 C103 110.90(10) . . ?
O10 C100 C102 111.34(9) . . ?
C103 C100 C102 107.36(11) . . ?
O10 C100 C101 109.95(9) . . ?
C103 C100 C101 109.31(13) . . ?
C102 C100 C101 107.88(12) . . ?
O10 C100 Na2 41.03(4) . . ?
C103 C100 Na2 73.75(7) . . ?
C102 C100 Na2 141.36(8) . . ?
C101 C100 Na2 107.84(8) . . ?
C1 C2 C3 176.52(11) . . ?
C1 C2 Na5 88.14(8) . . ?
C3 C2 Na5 90.55(6) . . ?
C1 C2 Na11 90.71(8) . . ?
C3 C2 Na11 88.87(7) . . ?
Na5 C2 Na11 150.83(4) . . ?
C1 C2 Na12 64.56(7) . . ?
C3 C2 Na12 118.87(7) . . ?
Na5 C2 Na12 101.09(4) . . ?
Na11 C2 Na12 104.68(4) . . ?
C1 C2 Na9 101.91(7) . . ?
C3 C2 Na9 74.64(6) . . ?
Na5 C2 Na9 76.32(3) . . ?
Na11 C2 Na9 75.41(3) . . ?
Na12 C2 Na9 166.42(4) . . ?
O2 C20 C21 110.58(9) . . ?
O2 C20 C23 110.70(9) . . ?
C21 C20 C23 108.22(11) . . ?
O2 C20 C22 110.51(9) . . ?
C21 C20 C22 108.81(11) . . ?
C23 C20 C22 107.95(10) . . ?
C3 C4 Na2 142.04(9) . . ?
C3 C4 Na3 140.50(9) . . ?
Na2 C4 Na3 73.89(4) . . ?
C3 C4 Na1 74.13(7) . . ?
Na2 C4 Na1 74.70(3) . . ?
Na3 C4 Na1 145.24(5) . . ?
O7 C70 C71 110.39(9) . . ?
O7 C70 C73 109.84(10) . . ?
C71 C70 C73 108.48(11) . . ?
O7 C70 C72 110.65(10) . . ?
C71 C70 C72 107.83(10) . . ?
C73 C70 C72 109.59(11) . . ?
O7 C70 Na11 42.68(5) . . ?
C71 C70 Na11 71.17(6) . . ?
C73 C70 Na11 107.91(8) . . ?
C72 C70 Na11 140.38(9) . . ?
O9 C91 C93 110.67(10) . . ?
O9 C91 C92 110.15(10) . . ?
C93 C91 C92 110.04(13) . . ?
O9 C91 C94 109.87(10) . . ?
C93 C91 C94 108.31(12) . . ?
C92 C91 C94 107.74(12) . . ?
O9 C91 Na10 41.90(5) . . ?
C93 C91 Na10 150.42(9) . . ?
C92 C91 Na10 93.49(8) . . ?
C94 C91 Na10 79.75(8) . . ?
O3 C30 C33 110.16(10) . . ?
O3 C30 C31 110.90(9) . . ?
C33 C30 C31 108.78(11) . . ?
O3 C30 C32 110.42(9) . . ?
C33 C30 C32 108.97(12) . . ?
C31 C30 C32 107.54(11) . . ?
O3 C30 Na8 43.95(5) . . ?
C33 C30 Na8 123.34(8) . . ?
C31 C30 Na8 126.86(8) . . ?
C32 C30 Na8 66.52(6) . . ?
O3 C30 Na7 40.31(5) . . ?
C33 C30 Na7 117.41(8) . . ?
C31 C30 Na7 71.32(6) . . ?
C32 C30 Na7 131.35(9) . . ?
Na8 C30 Na7 76.10(3) . . ?
O4 C40 C41 109.70(9) . . ?
O4 C40 C43 110.68(9) . . ?
C41 C40 C43 109.08(10) . . ?
O4 C40 C42 110.67(9) . . ?
C41 C40 C42 108.18(9) . . ?
C43 C40 C42 108.47(9) . . ?
O4 C40 Na5 43.86(5) . . ?
C41 C40 Na5 88.88(6) . . ?
C43 C40 Na5 82.82(6) . . ?
C42 C40 Na5 154.13(8) . . ?
C51 C54 Na12 81.05(6) . . ?
C51 C53 Na4 80.48(6) . . ?
O8 C80 C81 110.79(10) . . ?
O8 C80 C83 111.20(10) . . ?
C81 C80 C83 108.14(13) . . ?
O8 C80 C82 110.82(10) . . ?
C81 C80 C82 107.90(13) . . ?
C83 C80 C82 107.87(13) . . ?
O8 C80 Na8 46.30(5) . . ?
C81 C80 Na8 99.09(9) . . ?
C83 C80 Na8 150.55(10) . . ?
C82 C80 Na8 72.96(7) . . ?
O6 C60 C63 110.69(10) . . ?
O6 C60 C61 110.06(9) . . ?
C63 C60 C61 109.06(10) . . ?
O6 C60 C62 110.54(9) . . ?
C63 C60 C62 108.83(10) . . ?
C61 C60 C62 107.58(10) . . ?
O6 C60 Na5 41.88(5) . . ?
C63 C60 Na5 118.61(8) . . ?
C61 C60 Na5 130.64(8) . . ?
C62 C60 Na5 69.31(6) . . ?
C70 C71 Na11 79.44(6) . . ?
C2 C1 Na12 174.00(9) . 5_665 ?
C2 C1 Na12 89.57(7) . . ?
Na12 C1 Na12 84.51(4) 5_665 . ?
C2 C1 Na5 65.96(7) . . ?
Na12 C1 Na5 116.25(4) 5_665 . ?
Na12 C1 Na5 101.87(4) . . ?
C2 C1 Na11 64.01(7) . . ?
Na12 C1 Na11 116.49(4) 5_665 . ?
Na12 C1 Na11 104.10(4) . . ?
Na5 C1 Na11 122.57(4) . . ?
C60 C61 Na9 79.53(6) . . ?
O5 C51 C52 110.79(9) . . ?
O5 C51 C53 109.92(9) . . ?
C52 C51 C53 108.93(9) . . ?
O5 C51 C54 110.57(8) . . ?
C52 C51 C54 108.45(10) . . ?
C53 C51 C54 108.12(9) . . ?
O5 C51 Na12 43.71(4) . . ?
C52 C51 Na12 112.58(7) . . ?
C53 C51 Na12 136.92(7) . . ?
C54 C51 Na12 69.02(6) . . ?
C20 C22 Na13 80.58(6) . . ?
O1 C10 C13 110.24(10) . . ?
O1 C10 C11 111.28(10) . . ?
C13 C10 C11 109.14(14) . . ?
O1 C10 C12 109.99(11) . . ?
C13 C10 C12 108.73(14) . . ?
C11 C10 C12 107.39(12) . . ?
O1 C10 Na13 40.40(5) . . ?
C13 C10 Na13 121.95(10) . . ?
C11 C10 Na13 127.16(9) . . ?
C12 C10 Na13 69.68(8) . . ?
C30 C31 Na7 79.87(6) . . ?
C110 O11 Na8 123.62(7) . . ?
C110 O11 Na11 117.90(6) . . ?
Na8 O11 Na11 101.06(3) . . ?
C110 O11 Na9 123.19(6) . . ?
Na8 O11 Na9 81.94(3) . . ?
Na11 O11 Na9 101.90(4) . . ?
O11 C110 C111 110.31(10) . . ?
O11 C110 C113 110.10(9) . . ?
C111 C110 C113 108.97(10) . . ?
O11 C110 C112 110.25(9) . . ?
C111 C110 C112 109.21(11) . . ?
C113 C110 C112 107.96(11) . . ?
C20 C23 Na10 83.13(7) . . ?
C60 C62 Na5 80.93(7) . . ?
C91 C92 Na13 77.03(7) . . ?
C30 C32 Na8 83.02(7) . . ?
C10 C12 Na13 80.91(7) . . ?
C110 C113 Na11 79.66(6) . . ?
C80 C83 Na6 83.87(7) . . ?
C100 C103 Na2 77.90(7) . . ?
C80 C82 Na8 78.04(7) . . ?
C203 C202 C201 118.0(8) . . ?
C204 C203 C202 122.5(11) . . ?
C203 C204 C205 117.4(7) . . ?
C206 C205 C204 107.0(14) . . ?
C207 C206 C205 109.1(10) . . ?

loop_
_geom_bond_atom_site_label_1
_geom_bond_atom_site_label_2
_geom_bond_distance
_geom_bond_site_symmetry_2
_geom_bond_publ_flag
Na1 O5 2.2873(9) . ?
Na1 O4 2.3156(9) . ?
Na1 O2 2.3998(9) . ?
Na1 C3 2.9072(12) . ?
Na1 Na10 2.9543(8) . ?
Na1 C4 2.9912(13) . ?
Na1 Na4 3.2901(8) . ?
Na1 Na2 3.4329(9) . ?
Na1 Na12 3.5866(8) . ?
Na1 Na5 3.6739(7) . ?
Na2 O10 2.2603(9) . ?
Na2 O1 2.3033(9) . ?
Na2 O2 2.4462(9) . ?
Na2 C4 2.6493(13) . ?
Na2 Na13 2.8604(8) . ?
Na2 C103 3.0648(15) . ?
Na2 C100 3.1215(13) . ?
Na2 Na3 3.2128(8) . ?
Na2 Na7 3.4496(8) . ?
Na2 Na4 3.5729(8) . ?
Na3 O1 2.2771(9) . ?
Na3 O3 2.3024(9) . ?
Na3 O8 2.4366(9) . ?
Na3 C4 2.6959(13) . ?
Na3 Na8 2.9722(8) . ?
Na3 Na7 3.3787(9) . ?
Na3 Na6 3.5172(8) . ?
Na3 Na13 3.5229(8) . ?
Na3 Na9 4.2031(9) . ?
Na4 O10 2.2600(10) . ?
Na4 O7 2.2893(9) . ?
Na4 O5 2.2930(9) . ?
Na4 Na7 2.8740(7) . ?
Na4 C53 3.0199(13) . ?
Na4 Na12 3.5864(9) . ?
Na4 Na11 3.8538(9) . ?
Na5 O6 2.2182(9) . ?
Na5 O4 2.2425(9) . ?
Na5 C2 2.5797(12) . ?
Na5 C1 2.8233(13) . ?
Na5 C62 2.8949(14) . ?
Na5 C3 2.9451(12) . ?
Na5 C40 3.0320(13) . ?
Na5 C60 3.0559(12) . ?
Na5 Na10 3.4715(8) . ?
Na5 Na6 3.4941(9) . ?
Na5 Na9 3.5208(8) . ?
Na6 O9 2.2463(9) . ?
Na6 O6 2.2690(10) . ?
Na6 O8 2.3720(9) . ?
Na6 C83 2.9416(16) . ?
Na6 Na9 2.9512(7) . ?
Na6 Na13 3.4580(8) . ?
Na6 Na10 3.6076(9) . ?
Na7 O3 2.2343(9) . ?
Na7 O10 2.2901(9) . ?
Na7 O7 2.2928(10) . ?
Na7 C31 2.9954(14) . ?
Na7 C30 3.1126(12) . ?
Na7 Na11 3.4859(9) . ?
Na7 Na8 3.7704(8) . ?
Na8 O11 2.2108(10) . ?
Na8 O3 2.2172(9) . ?
Na8 O8 2.3345(9) . ?
Na8 C32 2.7748(15) . ?
Na8 Na9 2.9263(7) . ?
Na8 C30 3.0028(13) . ?
Na8 C82 3.0055(17) . ?
Na8 C80 3.0753(13) . ?
Na8 Na11 3.4422(8) . ?
Na9 O6 2.2426(9) . ?
Na9 O11 2.2523(9) . ?
Na9 O8 2.4545(10) . ?
Na9 C3 3.0285(12) . ?
Na9 C61 3.0724(14) . ?
Na9 C2 3.0825(12) . ?
Na9 Na11 3.4950(9) . ?
Na10 O4 2.2056(9) . ?
Na10 O9 2.2478(9) . ?
Na10 O2 2.3475(9) . ?
Na10 Na13 2.9557(8) . ?
Na10 C23 2.9638(15) . ?
Na10 C91 3.0885(13) . ?
Na11 O11 2.2481(9) . ?
Na11 O7 2.2506(9) . ?
Na11 C2 2.5971(12) . ?
Na11 C1 2.8891(13) . ?
Na11 C3 2.9243(12) . ?
Na11 C71 2.9561(14) . ?
Na11 C113 3.0515(15) . ?
Na11 C70 3.0702(13) . ?
Na12 O5 2.2400(9) . ?
Na12 C1 2.4982(13) 5_665 ?
Na12 C1 2.5549(12) . ?
Na12 C2 2.8290(12) . ?
Na12 C54 2.8703(13) . ?
Na12 C51 3.0368(12) . ?
Na12 Na12 3.3983(10) 5_665 ?
Na13 O1 2.2132(9) . ?
Na13 O9 2.2234(9) . ?
Na13 O2 2.3614(9) . ?
Na13 C12 2.9320(18) . ?
Na13 C22 3.0860(15) . ?
Na13 C10 3.0873(14) . ?
Na13 C92 3.1240(17) . ?
O5 C51 1.4114(12) . ?
O8 C80 1.4128(13) . ?
O10 C100 1.4005(13) . ?
O2 C20 1.4143(13) . ?
O3 C30 1.4053(13) . ?
O4 C40 1.4018(13) . ?
O6 C60 1.4041(13) . ?
O7 C70 1.4009(12) . ?
O9 C91 1.4053(13) . ?
O1 C10 1.4054(13) . ?
C3 C4 1.2343(16) . ?
C3 C2 1.3964(15) . ?
C100 C103 1.5161(17) . ?
C100 C102 1.5230(16) . ?
C100 C101 1.5259(18) . ?
C2 C1 1.2341(16) . ?
C20 C21 1.5228(16) . ?
C20 C23 1.5321(17) . ?
C20 C22 1.5321(17) . ?
C70 C71 1.5327(16) . ?
C70 C73 1.5334(18) . ?
C70 C72 1.5335(17) . ?
C91 C93 1.5185(18) . ?
C91 C92 1.5269(19) . ?
C91 C94 1.5297(19) . ?
C30 C33 1.5203(19) . ?
C30 C31 1.5238(16) . ?
C30 C32 1.5337(17) . ?
C40 C41 1.5333(16) . ?
C40 C43 1.5362(16) . ?
C40 C42 1.5366(16) . ?
C54 C51 1.5339(16) . ?
C53 C51 1.5324(15) . ?
C80 C81 1.5146(19) . ?
C80 C83 1.5184(18) . ?
C80 C82 1.5240(18) . ?
C60 C63 1.5210(16) . ?
C60 C61 1.5301(16) . ?
C60 C62 1.5362(17) . ?
C1 Na12 2.4982(13) 5_665 ?
C52 C51 1.5296(16) . ?
C10 C13 1.5139(19) . ?
C10 C11 1.5172(18) . ?
C10 C12 1.536(2) . ?
O11 C110 1.4034(13) . ?
C110 C111 1.5288(17) . ?
C110 C113 1.5298(16) . ?
C110 C112 1.5310(16) . ?
C201 C202 1.696(18) . ?
C202 C203 1.552(17) . ?
C203 C204 1.348(19) . ?
C204 C205 1.65(2) . ?
C205 C206 1.52(3) . ?
C206 C207 1.498(16) . ?
